data_2008406
loop_
_publ_author_name
'Bats, Jan W.'
'Kr\"amer, Norbert H.'
'Linde, Hermann F.G.'

_publ_section_title
;
 1\a,4\a,4a\b,9\b,10\b,10a\b-Hexahydro-9,10-epithioanthracene-1,4-diol
;
_journal_issue 4
_journal_name_full 'Acta Crystallographica Section C'
_journal_page_first IUC9900027
_journal_paper_doi 10.1107/S0108270199099588
_journal_volume 55
_journal_year 1999
_chemical_formula_sum 'C14 H14 O2 S'
_chemical_formula_weight 246.31
_chemical_name_systematic
;
1\a,4\a,4a\b,9\b,9a\b,10\b-hexahydro-9,10-Epithioanthracene-1,4-diol
;
_space_group_IT_number 14
_symmetry_cell_setting monoclinic
_symmetry_space_group_name_Hall '-P 2ybc'
_symmetry_space_group_name_H-M 'P 1 21/c 1'
_cell_angle_alpha 90.00
_cell_angle_beta 93.636(5)
_cell_angle_gamma 90.00
_cell_formula_units_Z 4
_cell_length_a 7.3176(6)
_cell_length_b 8.9755(6)
_cell_length_c 17.9090(10)
_cell_measurement_reflns_used 23
_cell_measurement_temperature 293(2)
_cell_measurement_theta_max 59
_cell_measurement_theta_min 51
_cell_volume 1173.88(14)
_computing_cell_refinement 'CAD-4 Software (Enraf-Nonius, 1989)'
_computing_data_collection 'CAD-4 Software (Enraf-Nonius, 1989)'
_computing_data_reduction 'MolEN (Fair, 1990)'
_computing_molecular_graphics 'XP in SHELXTL (Sheldrick, 1996)'
_computing_publication_material 'CIF in SHELXL97 (Sheldrick, 1997)'
_computing_structure_refinement 'SHELXL97 (Sheldrick, 1997)'
_computing_structure_solution 'SHELXS90 (Sheldrick, 1990)'
_diffrn_ambient_temperature 293(2)
_diffrn_measured_fraction_theta_full 1.000
_diffrn_measured_fraction_theta_max 1.000
_diffrn_measurement_device_type 'Enraf-Nonius CAD-4'
_diffrn_measurement_method \w
_diffrn_radiation_monochromator graphite
_diffrn_radiation_source 'fine-focus sealed tube'
_diffrn_radiation_type CuK\a
_diffrn_radiation_wavelength 1.54180
_diffrn_reflns_av_R_equivalents 0.028
_diffrn_reflns_av_sigmaI/netI 0.0089
_diffrn_reflns_limit_h_max 8
_diffrn_reflns_limit_h_min 0
_diffrn_reflns_limit_k_max 10
_diffrn_reflns_limit_k_min -10
_diffrn_reflns_limit_l_max 21
_diffrn_reflns_limit_l_min -21
_diffrn_reflns_number 4787
_diffrn_reflns_theta_full 69.79
_diffrn_reflns_theta_max 69.79
_diffrn_reflns_theta_min 4.95
_diffrn_standards_decay_% 1.50
_diffrn_standards_interval_time 92
_diffrn_standards_number 3
_exptl_absorpt_coefficient_mu 2.333
_exptl_absorpt_correction_T_max 0.497
_exptl_absorpt_correction_T_min 0.399
_exptl_absorpt_correction_type 'empirical by \y scans of 6 reflections (Fair, 1990)'
_exptl_crystal_colour colourless
_exptl_crystal_density_diffrn 1.394
_exptl_crystal_density_method 'not measured'
_exptl_crystal_description prism
_exptl_crystal_F_000 520
_exptl_crystal_size_max 0.60
_exptl_crystal_size_mid 0.42
_exptl_crystal_size_min 0.30
_refine_diff_density_max 0.229
_refine_diff_density_min -0.274
_refine_ls_extinction_coef 0.029(3)
_refine_ls_extinction_method SHELXL97
_refine_ls_goodness_of_fit_ref 2.148
_refine_ls_hydrogen_treatment 'H atoms were refined with isotropic displacement parameters'
_refine_ls_matrix_type full
_refine_ls_number_parameters 211
_refine_ls_number_reflns 2210
_refine_ls_number_restraints 0
_refine_ls_restrained_S_all 2.148
_refine_ls_R_factor_all 0.034
_refine_ls_R_factor_gt 0.034
_refine_ls_shift/su_max <0.001
_refine_ls_shift/su_mean 0.000
_refine_ls_structure_factor_coef Fsqd
_refine_ls_weighting_details 'calc w = 1/[\s^2^(Fo^2^)+(0.0600P)^2^] where P = (Fo^2^+2Fc^2^)/3'
_refine_ls_weighting_scheme calc
_refine_ls_wR_factor_ref 0.137
_reflns_number_gt 2154
_reflns_number_total 2210
_reflns_threshold_expression I>2\s(I)
_cod_data_source_file qa0104.cif
_cod_data_source_block linde
_cod_original_sg_symbol_H-M 'P 21/c'
_cod_database_code 2008406
_cod_database_fobs_code 2008406

loop_
_symmetry_equiv_pos_as_xyz
'x, y, z'
'x, -y+1/2, z+1/2'
'-x, -y, -z'
'-x, y-1/2, -z-1/2'

loop_
_atom_site_label
_atom_site_fract_x
_atom_site_fract_y
_atom_site_fract_z
_atom_site_U_iso_or_equiv
_atom_site_adp_type
_atom_site_calc_flag
_atom_site_refinement_flags
_atom_site_occupancy
_atom_site_disorder_assembly
_atom_site_disorder_group
_atom_site_type_symbol
S 0.28530(5) 0.25110(4) 0.206905(18) 0.0438(2) Uani d . 1 . . S
O1 -0.10012(15) 0.44931(15) 0.37100(7) 0.0548(4) Uani d . 1 . . O
O2 0.62467(16) 0.29136(17) 0.43276(8) 0.0604(4) Uani d . 1 . . O
C1 0.10759(17) 0.28773(16) 0.27281(7) 0.0346(3) Uani d . 1 . . C
C2 0.19611(17) 0.42131(14) 0.31740(7) 0.0330(3) Uani d . 1 . . C
C3 0.09300(19) 0.46077(15) 0.38740(8) 0.0402(4) Uani d . 1 . . C
C4 0.1463(2) 0.36367(16) 0.45304(8) 0.0420(4) Uani d . 1 . . C
C5 0.3190(2) 0.32463(17) 0.46701(7) 0.0423(4) Uani d . 1 . . C
C6 0.46409(19) 0.37787(16) 0.41787(8) 0.0426(4) Uani d . 1 . . C
C7 0.40122(17) 0.37594(14) 0.33384(7) 0.0353(3) Uani d . 1 . . C
C8 0.42005(19) 0.22126(17) 0.29595(8) 0.0389(4) Uani d . 1 . . C
C9 0.30301(19) 0.11084(14) 0.33487(7) 0.0369(3) Uani d . 1 . . C
C10 0.11978(18) 0.15052(14) 0.32191(7) 0.0327(3) Uani d . 1 . . C
C11 -0.0160(2) 0.07793(15) 0.35804(7) 0.0392(4) Uani d . 1 . . C
C12 0.0356(2) -0.03949(16) 0.40609(8) 0.0488(4) Uani d . 1 . . C
C13 0.2174(3) -0.07945(17) 0.41849(9) 0.0545(4) Uani d . 1 . . C
C14 0.3538(2) -0.00296(17) 0.38365(9) 0.0489(4) Uani d . 1 . . C
H1 -0.020(3) 0.317(2) 0.2455(10) 0.048(4) Uiso d . 1 . . H
H2 0.193(2) 0.5069(17) 0.2848(8) 0.031(4) Uiso d . 1 . . H
H3 0.112(2) 0.566(2) 0.4018(10) 0.045(4) Uiso d . 1 . . H
H4 0.044(3) 0.337(3) 0.4884(13) 0.073(6) Uiso d . 1 . . H
H5 0.364(4) 0.261(2) 0.5052(14) 0.063(7) Uiso d . 1 . . H
H6 0.497(2) 0.4849(19) 0.4311(9) 0.037(4) Uiso d . 1 . . H
H7 0.488(2) 0.449(2) 0.3064(9) 0.047(5) Uiso d . 1 . . H
H8 0.542(3) 0.195(2) 0.2882(11) 0.052(5) Uiso d . 1 . . H
H11 -0.157(3) 0.107(2) 0.3509(11) 0.055(5) Uiso d . 1 . . H
H12 -0.062(3) -0.092(2) 0.4328(12) 0.062(6) Uiso d . 1 . . H
H13 0.242(4) -0.149(3) 0.4534(15) 0.081(7) Uiso d . 1 . . H
H14 0.481(4) -0.026(3) 0.3956(13) 0.074(6) Uiso d . 1 . . H
H01 -0.143(4) 0.530(4) 0.3531(16) 0.097(9) Uiso d . 1 . . H
H02 0.718(4) 0.346(3) 0.4161(13) 0.087(7) Uiso d . 1 . . H

loop_
_atom_site_aniso_label
_atom_site_aniso_U_11
_atom_site_aniso_U_22
_atom_site_aniso_U_33
_atom_site_aniso_U_12
_atom_site_aniso_U_13
_atom_site_aniso_U_23
S 0.0462(3) 0.0530(3) 0.0328(3) -0.00381(13) 0.0080(2) 0.00008(11)
O1 0.0356(6) 0.0568(7) 0.0735(8) 0.0127(5) 0.0157(5) 0.0159(5)
O2 0.0321(6) 0.0779(8) 0.0694(9) -0.0063(6) -0.0104(5) 0.0259(7)
C1 0.0285(7) 0.0410(7) 0.0340(7) -0.0012(5) 0.0002(5) 0.0047(5)
C2 0.0295(6) 0.0320(6) 0.0376(7) -0.0009(4) 0.0032(5) 0.0056(5)
C3 0.0373(7) 0.0348(7) 0.0493(8) 0.0007(5) 0.0098(6) -0.0015(5)
C4 0.0461(8) 0.0442(7) 0.0365(7) -0.0042(5) 0.0092(5) -0.0071(5)
C5 0.0455(8) 0.0481(8) 0.0328(7) -0.0085(6) -0.0021(6) -0.0009(5)
C6 0.0339(7) 0.0481(8) 0.0446(8) -0.0085(5) -0.0071(6) 0.0037(5)
C7 0.0260(6) 0.0397(7) 0.0404(7) -0.0053(5) 0.0031(5) 0.0043(5)
C8 0.0292(7) 0.0478(7) 0.0401(8) 0.0051(5) 0.0053(6) 0.0020(5)
C9 0.0380(8) 0.0345(6) 0.0382(7) 0.0029(5) 0.0027(5) -0.0033(5)
C10 0.0341(7) 0.0322(6) 0.0316(6) -0.0032(5) 0.0011(5) -0.0026(4)
C11 0.0406(7) 0.0411(7) 0.0359(7) -0.0103(5) 0.0018(5) -0.0028(5)
C12 0.0642(10) 0.0433(8) 0.0389(7) -0.0169(7) 0.0043(6) 0.0013(6)
C13 0.0772(12) 0.0362(7) 0.0492(9) -0.0009(7) -0.0024(8) 0.0090(6)
C14 0.0518(9) 0.0413(7) 0.0531(8) 0.0121(6) -0.0014(7) 0.0028(6)

loop_
_atom_type_symbol
_atom_type_description
_atom_type_scat_dispersion_real
_atom_type_scat_dispersion_imag
_atom_type_scat_source
C C 0.0181 0.0091 'International Tables Vol C Tables 4.2.6.8 and 6.1.1.4'
H H 0.0000 0.0000 'International Tables Vol C Tables 4.2.6.8 and 6.1.1.4'
O O 0.0492 0.0322 'International Tables Vol C Tables 4.2.6.8 and 6.1.1.4'
S S 0.3331 0.5567 'International Tables Vol C Tables 4.2.6.8 and 6.1.1.4'

loop_
_geom_angle_atom_site_label_1
_geom_angle_atom_site_label_2
_geom_angle_atom_site_label_3
_geom_angle
C1 S C8 80.32(6)
C3 O1 H01 110.8(19)
C6 O2 H02 106.0(17)
C10 C1 C2 108.74(10)
C10 C1 S 102.09(9)
C2 C1 S 100.28(8)
C10 C1 H1 119.1(11)
C2 C1 H1 112.0(11)
S C1 H1 112.7(10)
C3 C2 C1 112.56(11)
C3 C2 C7 114.76(11)
C1 C2 C7 104.99(10)
C3 C2 H2 108.2(9)
C1 C2 H2 108.0(9)
C7 C2 H2 108.1(9)
O1 C3 C4 108.96(11)
O1 C3 C2 110.14(12)
C4 C3 C2 112.83(11)
O1 C3 H3 104.1(11)
C4 C3 H3 109.1(10)
C2 C3 H3 111.3(10)
C5 C4 C3 120.17(13)
C5 C4 H4 122.9(13)
C3 C4 H4 116.8(13)
C4 C5 C6 120.60(13)
C4 C5 H5 126.0(16)
C6 C5 H5 113.3(16)
O2 C6 C5 108.89(12)
O2 C6 C7 111.62(12)
C5 C6 C7 112.95(11)
O2 C6 H6 107.0(10)
C5 C6 H6 109.4(10)
C7 C6 H6 106.8(9)
C6 C7 C8 113.93(11)
C6 C7 C2 113.77(11)
C8 C7 C2 105.11(10)
C6 C7 H7 107.2(9)
C8 C7 H7 106.2(10)
C2 C7 H7 110.5(9)
C9 C8 C7 108.43(11)
C9 C8 S 101.96(10)
C7 C8 S 101.00(9)
C9 C8 H8 118.4(12)
C7 C8 H8 113.5(12)
S C8 H8 111.6(11)
C14 C9 C10 120.85(13)
C14 C9 C8 129.85(14)
C10 C9 C8 108.89(11)
C11 C10 C9 120.95(12)
C11 C10 C1 129.65(13)
C9 C10 C1 109.01(11)
C10 C11 C12 118.01(14)
C10 C11 H11 123.3(10)
C12 C11 H11 118.7(10)
C13 C12 C11 120.95(14)
C13 C12 H12 120.4(12)
C11 C12 H12 118.7(12)
C12 C13 C14 120.68(14)
C12 C13 H13 116.1(17)
C14 C13 H13 122.8(17)
C9 C14 C13 118.52(15)
C9 C14 H14 121.2(14)
C13 C14 H14 120.2(14)

loop_
_geom_bond_atom_site_label_1
_geom_bond_atom_site_label_2
_geom_bond_site_symmetry_2
_geom_bond_distance
_geom_bond_publ_flag
S C1 . 1.8403(13) ?
S C8 . 1.8405(15) ?
O1 C3 . 1.4287(18) ?
O1 H01 . 0.84(3) ?
O2 C6 . 1.4195(19) ?
O2 H02 . 0.91(3) ?
C1 C10 . 1.5125(17) ?
C1 C2 . 1.5586(18) ?
C1 H1 . 1.058(19) ?
C2 C3 . 1.5448(18) ?
C2 C7 . 1.5650(17) ?
C2 H2 . 0.964(15) ?
C3 C4 . 1.495(2) ?
C3 H3 . 0.988(18) ?
C4 C5 . 1.320(2) ?
C4 H4 . 1.04(2) ?
C5 C6 . 1.499(2) ?
C5 H5 . 0.93(2) ?
C6 C7 . 1.5455(19) ?
C6 H6 . 1.015(18) ?
C7 C8 . 1.5553(19) ?
C7 H7 . 1.055(18) ?
C8 C9 . 1.5091(19) ?
C8 H8 . 0.94(2) ?
C9 C14 . 1.380(2) ?
C9 C10 . 1.3925(19) ?
C10 C11 . 1.3828(18) ?
C11 C12 . 1.397(2) ?
C11 H11 . 1.06(2) ?
C12 C13 . 1.383(3) ?
C12 H12 . 1.00(2) ?
C13 C14 . 1.391(3) ?
C13 H13 . 0.89(3) ?
C14 H14 . 0.96(3) ?

loop_
_geom_hbond_atom_site_label_D
_geom_hbond_atom_site_label_H
_geom_hbond_atom_site_label_A
_geom_hbond_site_symmetry_A
_geom_hbond_distance_DH
_geom_hbond_distance_HA
_geom_hbond_distance_DA
_geom_hbond_angle_DHA
_geom_hbond_publ_flag
O1 H01 S 4_566 0.84(3) 2.46(3) 3.299(2) 175(2) yes
O2 H02 O1 1_655 0.91(3) 1.85(3) 2.752(2) 173(3) yes

loop_
_geom_torsion_atom_site_label_1
_geom_torsion_atom_site_label_2
_geom_torsion_atom_site_label_3
_geom_torsion_atom_site_label_4
_geom_torsion
C8 S C1 C10 -51.84(9)
C8 S C1 C2 60.04(9)
C10 C1 C2 C3 -63.18(14)
S C1 C2 C3 -169.81(9)
C10 C1 C2 C7 62.33(12)
S C1 C2 C7 -44.31(10)
C1 C2 C3 O1 -39.78(15)
C7 C2 C3 O1 -159.79(11)
C1 C2 C3 C4 82.22(14)
C7 C2 C3 C4 -37.79(16)
O1 C3 C4 C5 162.36(13)
C2 C3 C4 C5 39.70(18)
C3 C4 C5 C6 0.5(2)
C4 C5 C6 O2 -165.14(13)
C4 C5 C6 C7 -40.54(18)
O2 C6 C7 C8 39.99(15)
C5 C6 C7 C8 -83.11(15)
O2 C6 C7 C2 160.45(11)
C5 C6 C7 C2 37.35(16)
C3 C2 C7 C6 0.34(15)
C1 C2 C7 C6 -123.78(11)
C3 C2 C7 C8 125.65(11)
C1 C2 C7 C8 1.53(12)
C6 C7 C8 C9 60.42(14)
C2 C7 C8 C9 -64.79(13)
C6 C7 C8 S 167.12(9)
C2 C7 C8 S 41.90(11)
C1 S C8 C9 52.36(9)
C1 S C8 C7 -59.37(9)
C7 C8 C9 C14 -106.74(16)
S C8 C9 C14 147.23(13)
C7 C8 C9 C10 65.73(14)
S C8 C9 C10 -40.29(12)
C14 C9 C10 C11 0.6(2)
C8 C9 C10 C11 -172.69(12)
C14 C9 C10 C1 174.13(12)
C8 C9 C10 C1 0.86(14)
C2 C1 C10 C11 106.36(15)
S C1 C10 C11 -148.26(12)
C2 C1 C10 C9 -66.45(13)
S C1 C10 C9 38.94(12)
C9 C10 C11 C12 -2.00(19)
C1 C10 C11 C12 -174.07(12)
C10 C11 C12 C13 1.5(2)
C11 C12 C13 C14 0.4(2)
C10 C9 C14 C13 1.3(2)
C8 C9 C14 C13 173.03(14)
C12 C13 C14 C9 -1.8(2)
